data_7034510
loop_
_publ_author_name
'Kosaka, Wataru'
'Itoh, Masahisa'
'Miyasaka, Hitoshi'

_publ_section_title
;
 The effect of chlorine and fluorine substitutions on tuning the
 ionization potential of benzoate-bridged paddlewheel diruthenium(ii, ii)
 complexes.
;
_journal_issue 17
_journal_name_full 'Dalton transactions (Cambridge, England : 2003)'
_journal_page_first 8156
_journal_page_last 8168
_journal_paper_doi 10.1039/c5dt00505a
_journal_volume 44
_journal_year 2015
_chemical_formula_moiety 'C36 H28 Cl8 O10 Ru2'
_chemical_formula_sum 'C36 H28 Cl8 O10 Ru2'
_chemical_formula_weight 1106.38
_space_group_IT_number 2
_symmetry_cell_setting triclinic
_symmetry_Int_Tables_number 2
_symmetry_space_group_name_Hall '-P 1'
_symmetry_space_group_name_H-M 'P -1'
_atom_sites_solution_hydrogens geom
_atom_sites_solution_primary direct
_atom_sites_solution_secondary difmap
_audit_update_record
;
2014-12-24 deposited with the CCDC.
2015-03-12 downloaded from the CCDC.
;
_cell_angle_alpha 108.035(2)
_cell_angle_beta 94.7665(16)
_cell_angle_gamma 95.4834(8)
_cell_formula_units_Z 1
_cell_length_a 7.9515(8)
_cell_length_b 11.1817(12)
_cell_length_c 11.4337(12)
_cell_measurement_reflns_used 3701
_cell_measurement_temperature 97
_cell_measurement_theta_max 30.90
_cell_measurement_theta_min 2.59
_cell_volume 955.37(17)
_computing_cell_refinement CrystalClear
_computing_data_collection 'CrystalClear (Rigaku Inc., 2008)'
_computing_data_reduction CrystalClear
_computing_molecular_graphics 'CrystalStructure 4.0'
_computing_publication_material 'CrystalStructure 4.0 (Rigaku, 2010)'
_computing_structure_refinement 'SHELXL97 (Sheldrick, 2008)'
_computing_structure_solution 'SHELXS97 (Sheldrick, 2008)'
_diffrn_ambient_temperature 97
_diffrn_detector_area_resol_mean 14.629
_diffrn_measured_fraction_theta_full 0.980
_diffrn_measured_fraction_theta_max 0.980
_diffrn_measurement_device_type 'Rigaku Saturn70'
_diffrn_measurement_method \w
_diffrn_radiation_type 'Mo K\a'
_diffrn_radiation_wavelength 0.71075
_diffrn_reflns_av_R_equivalents 0.0262
_diffrn_reflns_limit_h_max 9
_diffrn_reflns_limit_h_min -9
_diffrn_reflns_limit_k_max 13
_diffrn_reflns_limit_k_min -11
_diffrn_reflns_limit_l_max 13
_diffrn_reflns_limit_l_min -12
_diffrn_reflns_number 6605
_diffrn_reflns_theta_full 25.00
_diffrn_reflns_theta_max 25.00
_diffrn_standards_number 0
_exptl_absorpt_coefficient_mu 1.408
_exptl_absorpt_correction_type none
_exptl_crystal_colour orange
_exptl_crystal_density_diffrn 1.923
_exptl_crystal_density_method 'not measured'
_exptl_crystal_description platelet
_exptl_crystal_F_000 548.00
_exptl_crystal_size_max 0.117
_exptl_crystal_size_mid 0.038
_exptl_crystal_size_min 0.010
_refine_diff_density_max 0.670
_refine_diff_density_min -0.770
_refine_ls_extinction_method none
_refine_ls_goodness_of_fit_ref 1.095
_refine_ls_hydrogen_treatment constr
_refine_ls_number_parameters 262
_refine_ls_number_reflns 3305
_refine_ls_number_restraints 0
_refine_ls_R_factor_gt 0.0307
_refine_ls_shift/su_max 0.001
_refine_ls_structure_factor_coef Fsqd
_refine_ls_weighting_details 'w = 1/[\s^2^(Fo^2^)+(0.0464P)^2^+1.7038P] where P=(Fo^2^+2Fc^2^)/3'
_refine_ls_weighting_scheme calc
_refine_ls_wR_factor_ref 0.0807
_reflns_number_gt 3198
_reflns_number_total 3305
_reflns_threshold_expression F^2^>2.0\s(F^2^)
_cod_data_source_file c5dt00505a2.cif
_cod_data_source_block Ru2-23Cl2
_cod_depositor_comments 'Adding full bibliography for 7034506--7034522.cif.'
_cod_original_cell_volume 955.37(18)
_cod_database_code 7034510

loop_
_symmetry_equiv_pos_site_id
_symmetry_equiv_pos_as_xyz
1 +X,+Y,+Z
2 -X,-Y,-Z

loop_
_atom_site_label
_atom_site_type_symbol
_atom_site_fract_x
_atom_site_fract_y
_atom_site_fract_z
_atom_site_U_iso_or_equiv
_atom_site_adp_type
_atom_site_occupancy
_atom_site_symmetry_multiplicity
_atom_site_calc_flag
_atom_site_refinement_flags
Ru1 Ru 0.40527(3) 0.49875(2) 1.068409(19) 0.00987(10) Uani 1.0 2 d .
Cl1 Cl 0.35589(10) 0.21553(9) 0.54024(7) 0.0276(2) Uani 1.0 2 d .
Cl2 Cl 0.03999(11) 0.08950(8) 0.35000(7) 0.0287(2) Uani 1.0 2 d .
Cl3 Cl 0.45809(11) 0.78848(8) 0.72889(7) 0.02576(19) Uani 1.0 2 d .
Cl4 Cl 0.39205(10) 1.06247(7) 0.75398(7) 0.02205(18) Uani 1.0 2 d .
O1 O 0.2304(3) 0.3827(2) 0.92597(19) 0.0147(5) Uani 1.0 2 d .
O2 O 0.4151(3) 0.38808(19) 0.78940(19) 0.0139(5) Uani 1.0 2 d .
O3 O 0.3126(3) 0.65665(19) 1.03898(19) 0.0139(5) Uani 1.0 2 d .
O4 O 0.5043(3) 0.65856(19) 0.90646(19) 0.0138(5) Uani 1.0 2 d .
O5 O 0.2203(3) 0.4844(2) 1.2099(2) 0.0164(5) Uani 1.0 2 d .
C1 C 0.2709(4) 0.3549(3) 0.8158(3) 0.0126(6) Uani 1.0 2 d .
C2 C 0.1324(4) 0.2819(3) 0.7152(3) 0.0133(6) Uani 1.0 2 d .
C3 C 0.1567(4) 0.2225(3) 0.5905(3) 0.0187(7) Uani 1.0 2 d .
C4 C 0.0152(5) 0.1630(3) 0.5042(3) 0.0208(7) Uani 1.0 2 d .
C5 C -0.1484(5) 0.1608(3) 0.5383(3) 0.0222(7) Uani 1.0 2 d .
C6 C -0.1718(4) 0.2167(3) 0.6609(4) 0.0224(7) Uani 1.0 2 d .
C7 C -0.0333(4) 0.2762(3) 0.7476(3) 0.0176(7) Uani 1.0 2 d .
C8 C 0.3838(4) 0.7035(3) 0.9648(3) 0.0135(6) Uani 1.0 2 d .
C9 C 0.3277(4) 0.8232(3) 0.9522(3) 0.0141(6) Uani 1.0 2 d .
C10 C 0.3680(4) 0.8730(3) 0.8565(3) 0.0168(6) Uani 1.0 2 d .
C11 C 0.3299(4) 0.9935(3) 0.8628(3) 0.0185(7) Uani 1.0 2 d .
C12 C 0.2475(4) 1.0639(3) 0.9576(3) 0.0202(7) Uani 1.0 2 d .
C13 C 0.2026(4) 1.0134(3) 1.0487(3) 0.0213(7) Uani 1.0 2 d .
C14 C 0.2430(4) 0.8954(3) 1.0458(3) 0.0195(7) Uani 1.0 2 d .
C15 C 0.0659(5) 0.3958(4) 1.1741(4) 0.0262(8) Uani 1.0 2 d .
C16 C -0.0073(5) 0.4033(4) 1.2938(4) 0.0330(9) Uani 1.0 2 d .
C17 C 0.1283(10) 0.4674(8) 1.3934(6) 0.0283(15) Uani 0.6000 2 d .
C18 C 0.2910(5) 0.4876(4) 1.3329(4) 0.0323(9) Uani 1.0 2 d .
C19 C 0.1773(12) 0.4114(12) 1.3810(10) 0.027(3) Uani 0.4000 2 d .
H5 H -0.2433 0.1212 0.4779 0.0266 Uiso 1.0 2 calc R
H6 H -0.2830 0.2142 0.6854 0.0268 Uiso 1.0 2 calc R
H7 H -0.0511 0.3142 0.8315 0.0212 Uiso 1.0 2 calc R
H12 H 0.2219 1.1459 0.9601 0.0243 Uiso 1.0 2 calc R
H13 H 0.1438 1.0602 1.1134 0.0255 Uiso 1.0 2 calc R
H14 H 0.2121 0.8624 1.1093 0.0234 Uiso 1.0 2 calc R
H15A H 0.0910 0.3089 1.1323 0.0314 Uiso 1.0 2 calc R
H15B H -0.0149 0.4200 1.1173 0.0314 Uiso 1.0 2 calc R

loop_
_atom_site_aniso_label
_atom_site_aniso_U_11
_atom_site_aniso_U_22
_atom_site_aniso_U_33
_atom_site_aniso_U_12
_atom_site_aniso_U_13
_atom_site_aniso_U_23
Ru1 0.00944(14) 0.01222(15) 0.00853(15) 0.00143(9) 0.00247(9) 0.00377(10)
Cl1 0.0204(4) 0.0426(5) 0.0165(4) 0.0046(4) 0.0051(3) 0.0040(4)
Cl2 0.0325(5) 0.0343(5) 0.0142(4) 0.0028(4) 0.0007(4) 0.0013(4)
Cl3 0.0378(5) 0.0256(4) 0.0185(4) 0.0125(4) 0.0106(4) 0.0093(4)
Cl4 0.0259(4) 0.0221(4) 0.0216(4) 0.0031(3) 0.0029(4) 0.0119(4)
O1 0.0135(10) 0.0194(11) 0.0114(11) 0.0004(8) 0.0027(8) 0.0054(9)
O2 0.0138(10) 0.0168(11) 0.0115(10) 0.0017(8) 0.0046(8) 0.0045(9)
O3 0.0127(10) 0.0166(11) 0.0150(11) 0.0027(8) 0.0049(8) 0.0076(9)
O4 0.0147(10) 0.0158(10) 0.0132(11) 0.0040(8) 0.0052(9) 0.0066(9)
O5 0.0141(11) 0.0226(12) 0.0145(11) 0.0024(9) 0.0059(9) 0.0078(9)
C1 0.0149(15) 0.0114(14) 0.0140(15) 0.0044(11) 0.0044(12) 0.0059(12)
C2 0.0153(14) 0.0125(14) 0.0133(15) 0.0026(11) 0.0025(12) 0.0053(12)
C3 0.0194(16) 0.0214(16) 0.0172(16) 0.0048(13) 0.0038(13) 0.0080(13)
C4 0.0262(17) 0.0210(16) 0.0156(16) 0.0032(13) 0.0016(13) 0.0066(13)
C5 0.0219(16) 0.0218(17) 0.0210(17) 0.0003(13) -0.0016(13) 0.0060(14)
C6 0.0163(16) 0.0222(17) 0.0283(19) 0.0014(13) 0.0028(14) 0.0077(14)
C7 0.0190(16) 0.0163(15) 0.0173(16) 0.0030(12) 0.0029(13) 0.0045(12)
C8 0.0138(14) 0.0150(14) 0.0093(14) -0.0010(11) -0.0010(11) 0.0021(12)
C9 0.0123(14) 0.0156(15) 0.0138(15) 0.0031(11) 0.0001(12) 0.0040(12)
C10 0.0159(15) 0.0185(15) 0.0158(16) 0.0022(12) 0.0018(12) 0.0052(12)
C11 0.0158(15) 0.0231(16) 0.0174(16) 0.0005(12) -0.0013(12) 0.0090(13)
C12 0.0186(16) 0.0180(16) 0.0244(18) 0.0043(13) 0.0016(13) 0.0070(14)
C13 0.0186(16) 0.0232(17) 0.0220(17) 0.0069(13) 0.0059(13) 0.0049(14)
C14 0.0183(15) 0.0220(16) 0.0184(16) 0.0019(13) 0.0031(13) 0.0068(13)
C15 0.0224(17) 0.0271(18) 0.0270(19) -0.0014(14) 0.0111(15) 0.0051(15)
C16 0.038(2) 0.031(2) 0.034(3) 0.0019(16) 0.0197(17) 0.0136(17)
C17 0.031(4) 0.035(4) 0.025(4) 0.005(3) 0.015(3) 0.014(3)
C18 0.033(2) 0.058(3) 0.0169(18) 0.0183(18) 0.0118(15) 0.0211(17)
C19 0.014(5) 0.040(7) 0.036(6) 0.012(5) 0.010(4) 0.020(5)

loop_
_atom_type_symbol
_atom_type_description
_atom_type_scat_dispersion_real
_atom_type_scat_dispersion_imag
_atom_type_scat_source
C C 0.0033 0.0016
;
International Tables for Crystallography
(1992, Vol. C, Tables 4.2.6.8 and 6.1.1.4)
;
H H 0.0000 0.0000
;
International Tables for Crystallography
(1992, Vol. C, Table 6.1.1.4)
;
O O 0.0106 0.0060
;
International Tables for Crystallography
(1992, Vol. C, Tables 4.2.6.8 and 6.1.1.4)
;
Ru Ru -1.2594 0.8363
;
International Tables for Crystallography
(1992, Vol. C, Tables 4.2.6.8 and 6.1.1.4)
;
Cl Cl 0.1484 0.1585
;
International Tables for Crystallography
(1992, Vol. C, Tables 4.2.6.8 and 6.1.1.4)
;

loop_
_geom_angle_atom_site_label_1
_geom_angle_atom_site_label_2
_geom_angle_atom_site_label_3
_geom_angle
_geom_angle_publ_flag
_geom_angle_site_symmetry_1
_geom_angle_site_symmetry_3
Ru1 Ru1 O1 89.81(7) yes 2_667 .
Ru1 Ru1 O2 89.52(7) yes 2_667 2_667
Ru1 Ru1 O3 89.78(7) yes 2_667 .
Ru1 Ru1 O4 89.52(7) yes 2_667 2_667
Ru1 Ru1 O5 176.02(7) yes 2_667 .
O1 Ru1 O2 178.61(9) yes . 2_667
O1 Ru1 O3 89.43(9) yes . .
O1 Ru1 O4 89.62(9) yes . 2_667
O1 Ru1 O5 90.35(8) yes . .
O2 Ru1 O3 91.79(8) yes 2_667 .
O2 Ru1 O4 89.15(8) yes 2_667 2_667
O2 Ru1 O5 90.24(8) yes 2_667 .
O3 Ru1 O4 178.83(8) yes . 2_667
O3 Ru1 O5 94.19(9) yes . .
O4 Ru1 O5 86.51(9) yes 2_667 .
Ru1 O1 C1 118.15(18) yes . .
Ru1 O2 C1 118.37(18) yes 2_667 .
Ru1 O3 C8 117.36(19) yes . .
Ru1 O4 C8 119.4(3) yes 2_667 .
Ru1 O5 C15 121.38(19) yes . .
Ru1 O5 C18 118.5(2) yes . .
C15 O5 C18 107.8(3) yes . .
O1 C1 O2 124.0(3) yes . .
O1 C1 C2 115.7(3) yes . .
O2 C1 C2 120.3(3) yes . .
C1 C2 C3 124.8(3) yes . .
C1 C2 C7 116.8(3) yes . .
C3 C2 C7 118.3(3) yes . .
Cl1 C3 C2 122.8(3) yes . .
Cl1 C3 C4 118.1(3) yes . .
C2 C3 C4 119.1(3) yes . .
Cl2 C4 C3 120.4(3) yes . .
Cl2 C4 C5 118.1(3) yes . .
C3 C4 C5 121.5(3) yes . .
C4 C5 C6 119.4(3) yes . .
C5 C6 C7 119.9(3) yes . .
C2 C7 C6 121.8(3) yes . .
O3 C8 O4 124.0(3) yes . .
O3 C8 C9 117.3(3) yes . .
O4 C8 C9 118.6(3) yes . .
C8 C9 C10 124.0(3) yes . .
C8 C9 C14 117.8(3) yes . .
C10 C9 C14 118.0(3) yes . .
Cl3 C10 C9 122.8(3) yes . .
Cl3 C10 C11 117.9(3) yes . .
C9 C10 C11 119.3(3) yes . .
Cl4 C11 C10 120.6(3) yes . .
Cl4 C11 C12 117.9(3) yes . .
C10 C11 C12 121.5(4) yes . .
C11 C12 C13 119.2(4) yes . .
C12 C13 C14 120.1(3) yes . .
C9 C14 C13 121.8(4) yes . .
O5 C15 C16 105.3(3) yes . .
C15 C16 C17 106.4(5) yes . .
C15 C16 C19 97.4(5) yes . .
C17 C16 C19 26.4(5) yes . .
C16 C17 C18 107.3(5) yes . .
C16 C17 C19 94.0(9) yes . .
C18 C17 C19 67.6(11) yes . .
O5 C18 C17 101.9(4) yes . .
O5 C18 C19 110.3(5) yes . .
C17 C18 C19 28.9(6) yes . .
C16 C19 C17 59.6(9) yes . .
C16 C19 C18 101.2(8) yes . .
C17 C19 C18 83.5(13) yes . .
C4 C5 H5 120.284 no . .
C6 C5 H5 120.286 no . .
C5 C6 H6 120.037 no . .
C7 C6 H6 120.034 no . .
C2 C7 H7 119.122 no . .
C6 C7 H7 119.126 no . .
C11 C12 H12 120.387 no . .
C13 C12 H12 120.382 no . .
C12 C13 H13 119.957 no . .
C14 C13 H13 119.967 no . .
C9 C14 H14 119.094 no . .
C13 C14 H14 119.088 no . .
O5 C15 H15A 110.685 no . .
O5 C15 H15B 110.680 no . .
C16 C15 H15A 110.686 no . .
C16 C15 H15B 110.688 no . .
H15A C15 H15B 108.792 no . .

loop_
_geom_bond_atom_site_label_1
_geom_bond_atom_site_label_2
_geom_bond_distance
_geom_bond_publ_flag
_geom_bond_site_symmetry_2
Ru1 Ru1 2.2645(4) yes 2_667
Ru1 O1 2.0591(18) yes .
Ru1 O2 2.0687(18) yes 2_667
Ru1 O3 2.085(3) yes .
Ru1 O4 2.053(3) yes 2_667
Ru1 O5 2.306(3) yes .
Cl1 C3 1.730(4) yes .
Cl2 C4 1.736(4) yes .
Cl3 C10 1.727(4) yes .
Cl4 C11 1.735(4) yes .
O1 C1 1.277(4) yes .
O2 C1 1.261(4) yes .
O3 C8 1.270(4) yes .
O4 C8 1.267(4) yes .
O5 C15 1.446(4) yes .
O5 C18 1.458(5) yes .
C1 C2 1.496(4) yes .
C2 C3 1.413(5) yes .
C2 C7 1.399(5) yes .
C3 C4 1.396(4) yes .
C4 C5 1.388(5) yes .
C5 C6 1.383(5) yes .
C6 C7 1.381(4) yes .
C8 C9 1.495(5) yes .
C9 C10 1.418(5) yes .
C9 C14 1.392(5) yes .
C10 C11 1.390(5) yes .
C11 C12 1.383(5) yes .
C12 C13 1.386(6) yes .
C13 C14 1.379(5) yes .
C15 C16 1.513(6) yes .
C16 C17 1.455(8) yes .
C16 C19 1.683(11) yes .
C17 C18 1.547(9) yes .
C17 C19 0.752(15) yes .
C18 C19 1.439(13) yes .
C5 H5 0.950 no .
C6 H6 0.950 no .
C7 H7 0.950 no .
C12 H12 0.950 no .
C13 H13 0.950 no .
C14 H14 0.950 no .
C15 H15A 0.990 no .
C15 H15B 0.990 no .

loop_
_geom_contact_atom_site_label_1
_geom_contact_atom_site_label_2
_geom_contact_distance
_geom_contact_publ_flag
_geom_contact_site_symmetry_2
Cl1 Cl2 3.0894(11) no .
Cl1 O2 2.874(2) no .
Cl1 C1 3.214(3) no .
Cl3 Cl4 3.0875(13) no .
Cl3 O4 2.859(3) no .
Cl3 C8 3.205(4) no .
O1 C7 2.699(4) no .
O1 C8 3.555(4) no .
O1 C8 3.546(4) no 2_667
O1 C15 3.191(5) no .
O2 C3 2.951(4) no .
O2 C8 3.521(4) no .
O2 C8 3.585(4) no 2_667
O2 C18 3.237(5) no 2_667
O3 C1 3.510(3) no .
O3 C14 2.757(5) no .
O4 C1 3.513(4) no .
O4 C1 3.564(4) no 2_667
O4 C10 2.914(5) no .
O4 C14 3.585(4) no .
O4 C18 3.360(5) no 2_667
C2 C5 2.808(4) no .
C3 C6 2.797(5) no .
C4 C7 2.755(5) no .
C9 C12 2.808(5) no .
C10 C13 2.787(5) no .
C11 C14 2.752(6) no .
Cl1 Cl3 3.5132(13) no 2_666
Cl1 Cl4 3.3987(14) no 1_545
Cl1 C19 3.572(14) no 1_554
Cl2 C5 3.563(4) no 2_556
Cl2 C11 3.510(3) no 2_566
Cl2 C19 3.559(13) no 1_554
Cl3 Cl1 3.5132(13) no 2_666
Cl3 C13 3.589(3) no 2_677
Cl4 Cl1 3.3987(14) no 1_565
Cl4 O2 3.521(3) no 1_565
Cl4 C1 3.377(3) no 1_565
Cl4 C2 3.460(4) no 1_565
Cl4 C3 3.512(4) no 1_565
Cl4 C14 3.443(4) no 2_677
O2 Cl4 3.521(3) no 1_545
O3 C7 3.396(4) no 2_567
O3 C15 3.591(4) no 2_567
O4 C12 3.358(4) no 2_677
O5 C6 3.285(4) no 2_567
O5 C7 3.113(4) no 2_567
C1 Cl4 3.377(3) no 1_545
C2 Cl4 3.460(4) no 1_545
C3 Cl4 3.512(4) no 1_545
C4 C4 3.600(5) no 2_556
C5 Cl2 3.563(4) no 2_556
C6 O5 3.285(4) no 2_567
C6 C18 3.507(6) no 2_567
C7 O3 3.396(4) no 2_567
C7 O5 3.113(4) no 2_567
C7 C15 3.536(5) no 2_567
C8 C12 3.582(4) no 2_677
C9 C11 3.373(4) no 2_677
C9 C12 3.445(4) no 2_677
C10 C12 3.456(5) no 2_677
C10 C13 3.486(5) no 2_677
C11 Cl2 3.510(3) no 2_566
C11 C9 3.373(4) no 2_677
C11 C14 3.460(5) no 2_677
C12 O4 3.358(4) no 2_677
C12 C8 3.582(4) no 2_677
C12 C9 3.445(4) no 2_677
C12 C10 3.456(5) no 2_677
C12 C13 3.589(5) no 2_577
C13 Cl3 3.589(3) no 2_677
C13 C10 3.486(5) no 2_677
C13 C12 3.589(5) no 2_577
C13 C13 3.274(5) no 2_577
C14 Cl4 3.443(4) no 2_677
C14 C11 3.460(5) no 2_677
C15 O3 3.591(4) no 2_567
C15 C7 3.536(5) no 2_567
C17 C17 3.263(11) no 2_568
C18 C6 3.507(6) no 2_567
C19 Cl1 3.572(14) no 1_556
C19 Cl2 3.559(13) no 1_556
Ru1 H15A 3.3965 no .
Ru1 H15B 3.5074 no .
Cl2 H5 2.7786 no .
Cl4 H12 2.7688 no .
O1 H7 2.3496 no .
O1 H15A 2.9905 no .
O1 H15B 3.0101 no .
O3 H14 2.4266 no .
O4 H15A 3.2858 no 2_667
C1 H7 2.5879 no .
C2 H6 3.2826 no .
C3 H5 3.2841 no .
C3 H7 3.2722 no .
C4 H6 3.2531 no .
C5 H7 3.2457 no .
C7 H5 3.2527 no .
C8 H14 2.6014 no .
C9 H13 3.2744 no .
C10 H12 3.2757 no .
C10 H14 3.2689 no .
C11 H13 3.2479 no .
C12 H14 3.2475 no .
C14 H12 3.2544 no .
C17 H15A 2.9355 no .
C17 H15B 3.1299 no .
C18 H15A 2.7802 no .
C18 H15B 3.1721 no .
C19 H15A 2.7160 no .
C19 H15B 3.2984 no .
H5 H6 2.3378 no .
H6 H7 2.3193 no .
H7 H15A 3.5507 no .
H7 H15B 3.0893 no .
H12 H13 2.3404 no .
H13 H14 2.3156 no .
Cl1 H5 3.5113 no 1_655
Cl1 H6 3.1987 no 1_655
Cl2 H13 2.8255 no 1_544
Cl2 H14 3.5862 no 1_544
Cl3 H5 3.2658 no 2_566
Cl3 H13 3.5033 no 2_677
Cl4 H5 2.8795 no 2_566
Cl4 H6 3.2390 no 1_665
Cl4 H14 3.3044 no 2_677
O1 H12 2.7901 no 1_545
O1 H15B 3.0500 no 2_567
O2 H6 3.3008 no 1_655
O3 H6 3.0732 no 2_567
O3 H7 2.6393 no 2_567
O3 H15B 2.7371 no 2_567
O4 H12 2.8847 no 2_677
O5 H6 3.1822 no 2_567
O5 H7 2.8706 no 2_567
C1 H12 3.2650 no 1_545
C1 H15B 3.3329 no 2_567
C2 H15B 3.5487 no 2_567
C6 H14 3.0518 no 2_567
C7 H14 2.9383 no 2_567
C7 H15B 3.2371 no 2_567
C8 H12 3.3240 no 2_677
C8 H15B 3.0594 no 2_567
C9 H12 3.5915 no 2_677
C9 H15A 3.4417 no 2_567
C9 H15B 3.3550 no 2_567
C12 H13 3.2129 no 2_577
C12 H15A 3.2739 no 1_565
C13 H13 3.0777 no 2_577
C13 H15A 3.3700 no 1_565
C14 H7 3.3912 no 2_567
C14 H13 3.5970 no 2_577
C14 H15A 3.3879 no 2_567
C15 H7 3.2753 no 2_567
C15 H12 3.5032 no 1_545
C18 H6 3.4117 no 2_567
H5 Cl1 3.5113 no 1_455
H5 Cl3 3.2658 no 2_566
H5 Cl4 2.8795 no 2_566
H6 Cl1 3.1987 no 1_455
H6 Cl4 3.2390 no 1_445
H6 O2 3.3008 no 1_455
H6 O3 3.0732 no 2_567
H6 O5 3.1822 no 2_567
H6 C18 3.4117 no 2_567
H6 H14 2.7706 no 2_567
H7 O3 2.6393 no 2_567
H7 O5 2.8706 no 2_567
H7 C14 3.3912 no 2_567
H7 C15 3.2753 no 2_567
H7 H12 3.5196 no 1_545
H7 H14 2.5468 no 2_567
H7 H15B 2.8326 no 2_567
H12 O1 2.7901 no 1_565
H12 O4 2.8847 no 2_677
H12 C1 3.2650 no 1_565
H12 C8 3.3240 no 2_677
H12 C9 3.5915 no 2_677
H12 C15 3.5032 no 1_565
H12 H7 3.5196 no 1_565
H12 H13 3.4042 no 2_577
H12 H14 3.4627 no 2_577
H12 H15A 2.6003 no 1_565
H13 Cl2 2.8255 no 1_566
H13 Cl3 3.5033 no 2_677
H13 C12 3.2129 no 2_577
H13 C13 3.0777 no 2_577
H13 C14 3.5970 no 2_577
H13 H12 3.4042 no 2_577
H13 H13 3.1671 no 2_577
H13 H15A 2.7959 no 1_565
H14 Cl2 3.5862 no 1_566
H14 Cl4 3.3044 no 2_677
H14 C6 3.0518 no 2_567
H14 C7 2.9383 no 2_567
H14 H6 2.7706 no 2_567
H14 H7 2.5468 no 2_567
H14 H12 3.4627 no 2_577
H14 H15A 3.4417 no 2_567
H14 H15B 3.5288 no 2_567
H15A C9 3.4417 no 2_567
H15A C12 3.2739 no 1_545
H15A C13 3.3700 no 1_545
H15A C14 3.3879 no 2_567
H15A H12 2.6003 no 1_545
H15A H13 2.7959 no 1_545
H15A H14 3.4417 no 2_567
H15B O1 3.0500 no 2_567
H15B O3 2.7371 no 2_567
H15B C1 3.3329 no 2_567
H15B C2 3.5487 no 2_567
H15B C7 3.2371 no 2_567
H15B C8 3.0594 no 2_567
H15B C9 3.3550 no 2_567
H15B H7 2.8326 no 2_567
H15B H14 3.5288 no 2_567
